data_7703958
loop_
_publ_author_name
'Anjana, S. S.'
'Varghese, B.'
'Murthy, Narasimha N.'

_publ_section_title
;
 Coligand modulated oxidative O-demethylation of a methyl ether appended
 tetradentate N-ligand in Co(ii) complexes.
;
_journal_issue 10
_journal_name_full 'Dalton transactions (Cambridge, England : 2003)'
_journal_page_first 3187
_journal_page_last 3197
_journal_paper_doi 10.1039/c9dt04609g
_journal_volume 49
_journal_year 2020
_chemical_formula_sum 'C18 H18 Cl2 Co N3 O2'
_chemical_formula_weight 438.18
_space_group_crystal_system orthorhombic
_space_group_IT_number 33
_space_group_name_Hall 'P 2c -2n'
_space_group_name_H-M_alt 'P n a 21'
_atom_sites_solution_hydrogens mixed
_audit_creation_method SHELXL-2014/7
_audit_update_record
;
2017-01-15 deposited with the CCDC.	2020-01-09 downloaded from the CCDC.
;
_cell_angle_alpha 90
_cell_angle_beta 90
_cell_angle_gamma 90
_cell_formula_units_Z 4
_cell_length_a 13.7658(5)
_cell_length_b 15.0676(6)
_cell_length_c 8.9198(3)
_cell_measurement_reflns_used 4885
_cell_measurement_temperature 296(2)
_cell_measurement_theta_max 28.07
_cell_measurement_theta_min 2.7
_cell_volume 1850.12(12)
_computing_cell_refinement 'APEXII/SAINT (Bruker, 2012)'
_computing_data_collection 'APEXII (Bruker, 2012)'
_computing_data_reduction 'SAINT/XPREP (Bruker, 2012)'
_computing_molecular_graphics 'ORTEP3 (Farrugia, 1997) '
_computing_publication_material 'SHELXL-2014/7 (Sheldrick, 2014)'
_computing_structure_refinement 'SHELXL-2014/7 (Sheldrick, 2014)'
_computing_structure_solution 'SHELXL-2014/7 (Sheldrick, 2014)'
_diffrn_ambient_temperature 296(2)
_diffrn_measured_fraction_theta_full 0.999
_diffrn_measured_fraction_theta_max 0.999
_diffrn_measurement_device_type 'Bruker kappa apex2 CCD Diffractometer'
_diffrn_measurement_method '\w and \f scan'
_diffrn_radiation_type MoK\a
_diffrn_radiation_wavelength 0.71073
_diffrn_reflns_av_R_equivalents 0.0207
_diffrn_reflns_av_unetI/netI 0.0330
_diffrn_reflns_Laue_measured_fraction_full 0.999
_diffrn_reflns_Laue_measured_fraction_max 0.999
_diffrn_reflns_limit_h_max 16
_diffrn_reflns_limit_h_min -15
_diffrn_reflns_limit_k_max 14
_diffrn_reflns_limit_k_min -18
_diffrn_reflns_limit_l_max 9
_diffrn_reflns_limit_l_min -10
_diffrn_reflns_number 8405
_diffrn_reflns_point_group_measured_fraction_full 0.903
_diffrn_reflns_point_group_measured_fraction_max 0.900
_diffrn_reflns_theta_full 25.242
_diffrn_reflns_theta_max 25.484
_diffrn_reflns_theta_min 2.004
_exptl_absorpt_coefficient_mu 1.234
_exptl_absorpt_correction_T_max 0.887
_exptl_absorpt_correction_T_min 0.724
_exptl_absorpt_correction_type multi-scan
_exptl_absorpt_process_details 'SADABS (Bruker, 2012)'
_exptl_crystal_colour green
_exptl_crystal_density_diffrn 1.573
_exptl_crystal_description rectangle
_exptl_crystal_F_000 896
_exptl_crystal_size_max 0.280
_exptl_crystal_size_mid 0.150
_exptl_crystal_size_min 0.100
_refine_diff_density_max 0.636
_refine_diff_density_min -0.221
_refine_diff_density_rms 0.047
_refine_ls_abs_structure_details
;
 Flack x determined using 1110 quotients [(I+)-(I-)]/[(I+)+(I-)]
 (Parsons, Flack and Wagner, Acta Cryst. B69 (2013) 249-259).
;
_refine_ls_abs_structure_Flack 0.004(8)
_refine_ls_extinction_method none
_refine_ls_goodness_of_fit_ref 1.054
_refine_ls_hydrogen_treatment mixed
_refine_ls_matrix_type full
_refine_ls_number_parameters 243
_refine_ls_number_reflns 3098
_refine_ls_number_restraints 1
_refine_ls_restrained_S_all 1.053
_refine_ls_R_factor_all 0.0271
_refine_ls_R_factor_gt 0.0245
_refine_ls_shift/su_max 0.001
_refine_ls_shift/su_mean 0.000
_refine_ls_structure_factor_coef Fsqd
_refine_ls_weighting_details 'w=1/[\s^2^(Fo^2^)+(0.0318P)^2^+0.1604P] where P=(Fo^2^+2Fc^2^)/3'
_refine_ls_weighting_scheme calc
_refine_ls_wR_factor_gt 0.0599
_refine_ls_wR_factor_ref 0.0615
_reflns_Friedel_coverage 0.684
_reflns_Friedel_fraction_full 0.792
_reflns_Friedel_fraction_max 0.785
_reflns_number_gt 2908
_reflns_number_total 3098
_reflns_threshold_expression 'I > 2\s(I)'
_cod_data_source_file c9dt04609g2.cif
_cod_data_source_block shelx
_cod_database_code 7703958
_shelx_shelxl_version_number 2014/7
_shelx_space_group_comment
;
The symmetry employed for this shelxl refinement is uniquely defined
by the following loop, which should always be used as a source of
symmetry information in preference to the above space-group names.
They are only intended as comments.
;
_shelx_estimated_absorpt_t_min 0.724
_shelx_estimated_absorpt_t_max 0.887

loop_
_space_group_symop_operation_xyz
'x, y, z'
'-x, -y, z+1/2'
'x+1/2, -y+1/2, z'
'-x+1/2, y+1/2, z+1/2'

loop_
_atom_site_label
_atom_site_type_symbol
_atom_site_fract_x
_atom_site_fract_y
_atom_site_fract_z
_atom_site_U_iso_or_equiv
_atom_site_adp_type
_atom_site_occupancy
_atom_site_site_symmetry_order
_atom_site_calc_flag
_atom_site_refinement_flags_posn
_atom_site_refinement_flags_adp
_atom_site_refinement_flags_occupancy
_atom_site_disorder_assembly
_atom_site_disorder_group
C1 C 0.8499(3) 0.5307(2) 0.9475(5) 0.0408(9) Uani 1 1 d . . . . .
H1 H 0.8197 0.5853 0.9614 0.049 Uiso 1 1 calc R U . . .
C2 C 0.9434(3) 0.5190(3) 0.9934(5) 0.0485(10) Uani 1 1 d . . . . .
H2 H 0.9761 0.5661 1.0381 0.058 Uiso 1 1 calc R U . . .
C3 C 0.9910(3) 0.4386(3) 0.9750(5) 0.0498(11) Uani 1 1 d . . . . .
H3 H 1.0548 0.4315 1.0075 0.060 Uiso 1 1 calc R U . . .
C4 C 0.9416(3) 0.3686(2) 0.9070(5) 0.0409(9) Uani 1 1 d . . . . .
H4 H 0.9722 0.3142 0.8927 0.049 Uiso 1 1 calc R U . . .
C5 C 0.8472(2) 0.3807(2) 0.8613(4) 0.0305(8) Uani 1 1 d . . . . .
C6 C 0.7990(3) 0.4609(2) 0.8795(4) 0.0310(8) Uani 1 1 d . . . . .
C7 C 0.8290(3) 0.2818(2) 0.6430(4) 0.0350(8) Uani 1 1 d . . . . .
H7A H 0.8994 0.2799 0.6478 0.042 Uiso 1 1 calc R U . . .
H7B H 0.8056 0.2232 0.6163 0.042 Uiso 1 1 calc R U . . .
C8 C 0.7973(3) 0.3477(2) 0.5292(4) 0.0350(8) Uani 1 1 d . . . . .
C9 C 0.8456(3) 0.3617(3) 0.3953(5) 0.0503(11) Uani 1 1 d . . . . .
H9 H 0.9023 0.3306 0.3741 0.060 Uiso 1 1 calc R U . . .
C10 C 0.8097(4) 0.4214(3) 0.2944(5) 0.0615(13) Uani 1 1 d . . . . .
H10 H 0.8411 0.4308 0.2035 0.074 Uiso 1 1 calc R U . . .
C11 C 0.7258(4) 0.4678(3) 0.3292(5) 0.0595(12) Uani 1 1 d . . . . .
H11 H 0.7007 0.5093 0.2624 0.071 Uiso 1 1 calc R U . . .
C12 C 0.6800(3) 0.4518(3) 0.4638(5) 0.0464(10) Uani 1 1 d . . . . .
H12 H 0.6236 0.4829 0.4873 0.056 Uiso 1 1 calc R U . . .
C13 C 0.7751(3) 0.2330(2) 0.8955(4) 0.0397(9) Uani 1 1 d . . . . .
H13A H 0.8358 0.2193 0.9455 0.048 Uiso 1 1 calc R U . . .
H13B H 0.7540 0.1808 0.8407 0.048 Uiso 1 1 calc R U . . .
C14 C 0.7001(3) 0.2591(2) 1.0077(4) 0.0388(8) Uani 1 1 d . . . . .
C15 C 0.5661(3) 0.3477(3) 1.0516(5) 0.0465(10) Uani 1 1 d . . . . .
H15 H 0.5236 0.3918 1.0196 0.056 Uiso 1 1 calc R U . . .
C16 C 0.5561(4) 0.3133(3) 1.1947(5) 0.0619(13) Uani 1 1 d . . . . .
H16 H 0.5061 0.3327 1.2568 0.074 Uiso 1 1 calc R U . . .
C17 C 0.6199(4) 0.2510(3) 1.2431(6) 0.0698(13) Uani 1 1 d . . . . .
H17 H 0.6137 0.2272 1.3388 0.084 Uiso 1 1 calc R U . . .
C18 C 0.6939(4) 0.2231(3) 1.1503(5) 0.0583(11) Uani 1 1 d . . . . .
H18 H 0.7387 0.1810 1.1827 0.070 Uiso 1 1 calc R U . . .
Cl1 Cl 0.60323(7) 0.23377(6) 0.65646(11) 0.0428(2) Uani 1 1 d . . . . .
Cl2 Cl 0.51499(7) 0.42735(7) 0.72457(13) 0.0545(3) Uani 1 1 d . . . . .
Co1 Co 0.66064(3) 0.36106(2) 0.75548(6) 0.02941(13) Uani 1 1 d . . . . .
N2 N 0.78853(19) 0.30897(16) 0.7909(3) 0.0283(7) Uani 1 1 d . . . . .
N1 N 0.7150(2) 0.39227(18) 0.5617(3) 0.0336(7) Uani 1 1 d . . . . .
N3 N 0.6354(2) 0.3192(2) 0.9585(3) 0.0369(7) Uani 1 1 d . . . . .
O1 O 0.70780(18) 0.46893(14) 0.8343(3) 0.0356(6) Uani 1 1 d . . . . .
O2 O 0.6177(3) 0.6254(2) 0.9293(5) 0.0587(8) Uani 1 1 d . . . . .
H2O H 0.640(4) 0.575(4) 0.880(6) 0.073(16) Uiso 1 1 d . . . . .
H1O H 0.578(4) 0.616(3) 1.003(7) 0.08(2) Uiso 1 1 d . . . . .

loop_
_atom_site_aniso_label
_atom_site_aniso_U_11
_atom_site_aniso_U_22
_atom_site_aniso_U_33
_atom_site_aniso_U_23
_atom_site_aniso_U_13
_atom_site_aniso_U_12
C1 0.044(2) 0.0307(18) 0.047(2) -0.0032(15) 0.0022(19) -0.0033(16)
C2 0.047(3) 0.052(2) 0.047(2) -0.0071(18) 0.002(2) -0.023(2)
C3 0.034(2) 0.066(3) 0.050(3) -0.0069(19) -0.001(2) -0.001(2)
C4 0.032(2) 0.048(2) 0.043(2) -0.0029(16) -0.0002(18) 0.0072(16)
C5 0.0293(19) 0.0326(18) 0.0294(19) -0.0029(13) 0.0046(14) -0.0002(14)
C6 0.031(2) 0.0325(18) 0.0291(18) 0.0013(13) 0.0069(16) -0.0008(14)
C7 0.0280(19) 0.040(2) 0.037(2) -0.0122(16) 0.0056(16) 0.0028(14)
C8 0.029(2) 0.045(2) 0.031(2) -0.0090(15) 0.0051(16) -0.0080(15)
C9 0.043(3) 0.067(3) 0.041(3) -0.012(2) 0.011(2) -0.015(2)
C10 0.063(3) 0.082(3) 0.040(3) 0.007(2) 0.007(2) -0.022(3)
C11 0.075(4) 0.059(3) 0.044(3) 0.015(2) -0.008(2) -0.019(2)
C12 0.050(3) 0.045(2) 0.044(3) 0.0046(17) -0.008(2) -0.0032(18)
C13 0.047(2) 0.0266(17) 0.045(2) 0.0033(14) -0.0003(19) 0.0055(16)
C14 0.050(2) 0.0307(18) 0.036(2) 0.0017(14) -0.0002(18) -0.0087(17)
C15 0.044(2) 0.053(2) 0.042(2) -0.0157(17) 0.013(2) -0.0104(18)
C16 0.073(3) 0.069(3) 0.043(3) -0.013(2) 0.026(2) -0.022(3)
C17 0.099(4) 0.071(3) 0.040(3) 0.004(2) 0.016(3) -0.026(3)
C18 0.080(3) 0.050(2) 0.045(3) 0.008(2) 0.002(3) -0.010(2)
Cl1 0.0409(5) 0.0455(5) 0.0420(5) -0.0125(4) 0.0090(4) -0.0128(4)
Cl2 0.0347(5) 0.0710(6) 0.0577(7) -0.0131(5) -0.0046(5) 0.0169(4)
Co1 0.0269(2) 0.0312(2) 0.0301(2) -0.0052(2) 0.0034(2) 0.00197(16)
N2 0.0269(14) 0.0270(13) 0.0310(18) -0.0046(10) 0.0042(12) 0.0009(11)
N1 0.0341(18) 0.0368(15) 0.0297(16) -0.0030(13) 0.0000(14) -0.0052(13)
N3 0.0382(17) 0.0400(17) 0.0323(17) -0.0070(12) 0.0107(15) -0.0089(14)
O1 0.0319(14) 0.0292(12) 0.0456(15) -0.0089(10) -0.0054(11) 0.0064(10)
O2 0.060(2) 0.0437(18) 0.072(2) -0.0148(16) 0.001(2) 0.0037(15)

loop_
_atom_type_symbol
_atom_type_description
_atom_type_scat_dispersion_real
_atom_type_scat_dispersion_imag
_atom_type_scat_source
C C 0.0033 0.0016 'International Tables Vol C Tables 4.2.6.8 and 6.1.1.4'
H H 0.0000 0.0000 'International Tables Vol C Tables 4.2.6.8 and 6.1.1.4'
N N 0.0061 0.0033 'International Tables Vol C Tables 4.2.6.8 and 6.1.1.4'
O O 0.0106 0.0060 'International Tables Vol C Tables 4.2.6.8 and 6.1.1.4'
Cl Cl 0.1484 0.1585 'International Tables Vol C Tables 4.2.6.8 and 6.1.1.4'
Co Co 0.3494 0.9721 'International Tables Vol C Tables 4.2.6.8 and 6.1.1.4'

loop_
_geom_angle_atom_site_label_1
_geom_angle_atom_site_label_2
_geom_angle_atom_site_label_3
_geom_angle
_geom_angle_site_symmetry_1
_geom_angle_site_symmetry_3
_geom_angle_publ_flag
C2 C1 C6 120.3(3) . . ?
C2 C1 H1 119.8 . . ?
C6 C1 H1 119.8 . . ?
C1 C2 C3 121.6(4) . . ?
C1 C2 H2 119.2 . . ?
C3 C2 H2 119.2 . . ?
C2 C3 C4 118.8(4) . . ?
C2 C3 H3 120.6 . . ?
C4 C3 H3 120.6 . . ?
C5 C4 C3 119.3(3) . . ?
C5 C4 H4 120.3 . . ?
C3 C4 H4 120.3 . . ?
C4 C5 C6 122.3(3) . . ?
C4 C5 N2 122.8(3) . . ?
C6 C5 N2 114.9(3) . . ?
O1 C6 C5 119.8(3) . . ?
O1 C6 C1 122.5(3) . . ?
C5 C6 C1 117.7(3) . . ?
C8 C7 N2 108.2(3) . . ?
C8 C7 H7A 110.1 . . ?
N2 C7 H7A 110.1 . . ?
C8 C7 H7B 110.1 . . ?
N2 C7 H7B 110.1 . . ?
H7A C7 H7B 108.4 . . ?
N1 C8 C9 120.9(4) . . ?
N1 C8 C7 115.6(3) . . ?
C9 C8 C7 123.4(4) . . ?
C10 C9 C8 119.7(4) . . ?
C10 C9 H9 120.1 . . ?
C8 C9 H9 120.1 . . ?
C9 C10 C11 119.1(4) . . ?
C9 C10 H10 120.4 . . ?
C11 C10 H10 120.4 . . ?
C12 C11 C10 119.2(4) . . ?
C12 C11 H11 120.4 . . ?
C10 C11 H11 120.4 . . ?
N1 C12 C11 121.3(4) . . ?
N1 C12 H12 119.3 . . ?
C11 C12 H12 119.3 . . ?
N2 C13 C14 107.7(3) . . ?
N2 C13 H13A 110.2 . . ?
C14 C13 H13A 110.2 . . ?
N2 C13 H13B 110.2 . . ?
C14 C13 H13B 110.2 . . ?
H13A C13 H13B 108.5 . . ?
N3 C14 C18 121.6(4) . . ?
N3 C14 C13 114.7(3) . . ?
C18 C14 C13 123.7(4) . . ?
N3 C15 C16 121.6(4) . . ?
N3 C15 H15 119.2 . . ?
C16 C15 H15 119.2 . . ?
C17 C16 C15 119.2(4) . . ?
C17 C16 H16 120.4 . . ?
C15 C16 H16 120.4 . . ?
C16 C17 C18 120.0(5) . . ?
C16 C17 H17 120.0 . . ?
C18 C17 H17 120.0 . . ?
C17 C18 C14 118.4(5) . . ?
C17 C18 H18 120.8 . . ?
C14 C18 H18 120.8 . . ?
O1 Co1 N1 89.46(11) . . ?
O1 Co1 N3 89.63(12) . . ?
N1 Co1 N3 167.03(13) . . ?
O1 Co1 N2 88.61(10) . . ?
N1 Co1 N2 83.92(12) . . ?
N3 Co1 N2 83.11(12) . . ?
O1 Co1 Cl1 178.69(9) . . ?
N1 Co1 Cl1 89.56(8) . . ?
N3 Co1 Cl1 91.51(9) . . ?
N2 Co1 Cl1 92.15(8) . . ?
O1 Co1 Cl2 88.28(8) . . ?
N1 Co1 Cl2 97.26(9) . . ?
N3 Co1 Cl2 95.65(10) . . ?
N2 Co1 Cl2 176.65(8) . . ?
Cl1 Co1 Cl2 90.99(4) . . ?
C13 N2 C5 111.2(3) . . ?
C13 N2 C7 113.0(2) . . ?
C5 N2 C7 111.7(2) . . ?
C13 N2 Co1 107.3(2) . . ?
C5 N2 Co1 105.41(18) . . ?
C7 N2 Co1 107.7(2) . . ?
C12 N1 C8 119.7(3) . . ?
C12 N1 Co1 127.1(3) . . ?
C8 N1 Co1 113.2(2) . . ?
C15 N3 C14 119.1(4) . . ?
C15 N3 Co1 126.9(3) . . ?
C14 N3 Co1 113.8(2) . . ?
C6 O1 Co1 111.18(19) . . ?
H2O O2 H1O 115(5) . . ?

loop_
_geom_bond_atom_site_label_1
_geom_bond_atom_site_label_2
_geom_bond_distance
_geom_bond_site_symmetry_2
_geom_bond_publ_flag
C1 C2 1.362(6) . ?
C1 C6 1.402(5) . ?
C1 H1 0.9300 . ?
C2 C3 1.388(6) . ?
C2 H2 0.9300 . ?
C3 C4 1.394(5) . ?
C3 H3 0.9300 . ?
C4 C5 1.374(5) . ?
C4 H4 0.9300 . ?
C5 C6 1.388(5) . ?
C5 N2 1.489(4) . ?
C6 O1 1.324(4) . ?
C7 C8 1.485(5) . ?
C7 N2 1.490(4) . ?
C7 H7A 0.9700 . ?
C7 H7B 0.9700 . ?
C8 N1 1.349(5) . ?
C8 C9 1.383(6) . ?
C9 C10 1.366(7) . ?
C9 H9 0.9300 . ?
C10 C11 1.385(7) . ?
C10 H10 0.9300 . ?
C11 C12 1.378(6) . ?
C11 H11 0.9300 . ?
C12 N1 1.341(5) . ?
C12 H12 0.9300 . ?
C13 N2 1.489(4) . ?
C13 C14 1.490(5) . ?
C13 H13A 0.9700 . ?
C13 H13B 0.9700 . ?
C14 N3 1.344(5) . ?
C14 C18 1.386(6) . ?
C15 N3 1.336(5) . ?
C15 C16 1.384(6) . ?
C15 H15 0.9300 . ?
C16 C17 1.356(7) . ?
C16 H16 0.9300 . ?
C17 C18 1.379(7) . ?
C17 H17 0.9300 . ?
C18 H18 0.9300 . ?
Cl1 Co1 2.2546(9) . ?
Cl2 Co1 2.2569(10) . ?
Co1 O1 1.886(2) . ?
Co1 N1 1.941(3) . ?
Co1 N3 1.948(3) . ?
Co1 N2 1.953(3) . ?
O2 H2O 0.93(5) . ?
O2 H1O 0.87(6) . ?

loop_
_geom_torsion_atom_site_label_1
_geom_torsion_atom_site_label_2
_geom_torsion_atom_site_label_3
_geom_torsion_atom_site_label_4
_geom_torsion
_geom_torsion_site_symmetry_1
_geom_torsion_site_symmetry_2
_geom_torsion_site_symmetry_3
_geom_torsion_site_symmetry_4
_geom_torsion_publ_flag
C6 C1 C2 C3 -0.1(6) . . . . ?
C1 C2 C3 C4 0.4(7) . . . . ?
C2 C3 C4 C5 -0.6(6) . . . . ?
C3 C4 C5 C6 0.5(6) . . . . ?
C3 C4 C5 N2 -178.6(4) . . . . ?
C4 C5 C6 O1 -179.6(3) . . . . ?
N2 C5 C6 O1 -0.5(5) . . . . ?
C4 C5 C6 C1 -0.2(6) . . . . ?
N2 C5 C6 C1 179.0(3) . . . . ?
C2 C1 C6 O1 179.4(4) . . . . ?
C2 C1 C6 C5 0.0(6) . . . . ?
N2 C7 C8 N1 -25.0(4) . . . . ?
N2 C7 C8 C9 157.2(3) . . . . ?
N1 C8 C9 C10 0.0(6) . . . . ?
C7 C8 C9 C10 177.7(4) . . . . ?
C8 C9 C10 C11 0.8(6) . . . . ?
C9 C10 C11 C12 -0.8(6) . . . . ?
C10 C11 C12 N1 0.0(6) . . . . ?
N2 C13 C14 N3 27.5(4) . . . . ?
N2 C13 C14 C18 -154.5(4) . . . . ?
N3 C15 C16 C17 2.0(6) . . . . ?
C15 C16 C17 C18 0.3(7) . . . . ?
C16 C17 C18 C14 -0.9(7) . . . . ?
N3 C14 C18 C17 -0.7(6) . . . . ?
C13 C14 C18 C17 -178.5(4) . . . . ?
C14 C13 N2 C5 76.4(3) . . . . ?
C14 C13 N2 C7 -157.0(3) . . . . ?
C14 C13 N2 Co1 -38.4(3) . . . . ?
C4 C5 N2 C13 62.1(4) . . . . ?
C6 C5 N2 C13 -117.0(3) . . . . ?
C4 C5 N2 C7 -65.1(4) . . . . ?
C6 C5 N2 C7 115.7(3) . . . . ?
C4 C5 N2 Co1 178.2(3) . . . . ?
C6 C5 N2 Co1 -1.0(3) . . . . ?
C8 C7 N2 C13 153.7(3) . . . . ?
C8 C7 N2 C5 -80.0(3) . . . . ?
C8 C7 N2 Co1 35.3(3) . . . . ?
C11 C12 N1 C8 0.8(5) . . . . ?
C11 C12 N1 Co1 -180.0(3) . . . . ?
C9 C8 N1 C12 -0.8(5) . . . . ?
C7 C8 N1 C12 -178.7(3) . . . . ?
C9 C8 N1 Co1 179.9(3) . . . . ?
C7 C8 N1 Co1 2.0(4) . . . . ?
C16 C15 N3 C14 -3.6(6) . . . . ?
C16 C15 N3 Co1 -179.3(3) . . . . ?
C18 C14 N3 C15 2.9(5) . . . . ?
C13 C14 N3 C15 -179.1(3) . . . . ?
C18 C14 N3 Co1 179.1(3) . . . . ?
C13 C14 N3 Co1 -2.8(4) . . . . ?
C5 C6 O1 Co1 1.7(4) . . . . ?
C1 C6 O1 Co1 -177.7(3) . . . . ?
N1 Co1 O1 C6 -85.8(2) . . . . ?
N3 Co1 O1 C6 81.3(2) . . . . ?
N2 Co1 O1 C6 -1.8(2) . . . . ?
Cl2 Co1 O1 C6 177.0(2) . . . . ?
